data_7129638
loop_
_publ_author_name
'Mondal, Biplab'
'Jagadeesh, Chenna'
'Das, Dinabandhu'
'Saha, Jaideep'

_publ_section_title
;
 An acid-promoted pseudocine substitution manifold of
 \g-aminocyclopentenone enables divergent access to polycyclic indole
 derivatives
;
_journal_name_full 'Chemical Communications'
_journal_paper_doi 10.1039/D1CC06883K
_journal_year 2022
_chemical_formula_sum 'C29 H24 N2 O2'
_chemical_formula_weight 432.50
_space_group_crystal_system triclinic
_space_group_IT_number 2
_space_group_name_Hall '-P 1'
_space_group_name_H-M_alt 'P -1'
_atom_sites_solution_hydrogens mixed
_audit_creation_method SHELXL-2018/3
_audit_update_record
;
2021-11-02 deposited with the CCDC.	2022-01-10 downloaded from the CCDC.
;
_cell_angle_alpha 97.315(5)
_cell_angle_beta 97.743(6)
_cell_angle_gamma 111.251(5)
_cell_formula_units_Z 2
_cell_length_a 10.0315(17)
_cell_length_b 10.8177(17)
_cell_length_c 13.014(2)
_cell_measurement_reflns_used 9855
_cell_measurement_temperature 298(2)
_cell_measurement_theta_max 28.02
_cell_measurement_theta_min 2.36
_cell_volume 1280.3(4)
_computing_cell_refinement 'Bruker SAINT'
_computing_data_collection 'Bruker APEX3'
_computing_data_reduction 'Bruker SAINT'
_computing_molecular_graphics 'X-Seed (Barbour 2017)'
_computing_structure_refinement 'SHELXL-2018/3 (Sheldrick, 2015)'
_computing_structure_solution 'SHELXT 2018 (Sheldrick, 2015)'
_diffrn_ambient_temperature 298(2)
_diffrn_measured_fraction_theta_full 0.996
_diffrn_measured_fraction_theta_max 0.992
_diffrn_measurement_device_type 'Bruker APEX-III Photon 100 detector'
_diffrn_measurement_method 'phi and omega scans'
_diffrn_radiation_type MoK\a
_diffrn_radiation_wavelength 0.71073
_diffrn_reflns_av_R_equivalents 0.0445
_diffrn_reflns_av_unetI/netI 0.0239
_diffrn_reflns_Laue_measured_fraction_full 0.996
_diffrn_reflns_Laue_measured_fraction_max 0.992
_diffrn_reflns_limit_h_max 13
_diffrn_reflns_limit_h_min -13
_diffrn_reflns_limit_k_max 14
_diffrn_reflns_limit_k_min -14
_diffrn_reflns_limit_l_max 17
_diffrn_reflns_limit_l_min -17
_diffrn_reflns_number 57585
_diffrn_reflns_point_group_measured_fraction_full 0.996
_diffrn_reflns_point_group_measured_fraction_max 0.992
_diffrn_reflns_theta_full 25.000
_diffrn_reflns_theta_max 28.384
_diffrn_reflns_theta_min 2.221
_diffrn_source microfocus
_exptl_absorpt_coefficient_mu 0.071
_exptl_absorpt_correction_type multi-scan
_exptl_absorpt_process_details SADABS
_exptl_crystal_density_diffrn 1.122
_exptl_crystal_description block
_exptl_crystal_F_000 456
_exptl_crystal_size_max 0.360
_exptl_crystal_size_mid 0.190
_exptl_crystal_size_min 0.060
_exptl_transmission_factor_max 0.7457
_exptl_transmission_factor_min 0.7182
_refine_diff_density_max 0.270
_refine_diff_density_min -0.274
_refine_diff_density_rms 0.060
_refine_ls_extinction_coef 0.030(11)
_refine_ls_extinction_expression Fc^*^=kFc[1+0.001xFc^2^\l^3^/sin(2\q)]^-1/4^
_refine_ls_extinction_method 'SHELXL-2018/3 (Sheldrick 2018)'
_refine_ls_goodness_of_fit_ref 1.045
_refine_ls_hydrogen_treatment mixed
_refine_ls_matrix_type full
_refine_ls_number_parameters 304
_refine_ls_number_reflns 6377
_refine_ls_number_restraints 0
_refine_ls_restrained_S_all 1.045
_refine_ls_R_factor_all 0.0819
_refine_ls_R_factor_gt 0.0661
_refine_ls_shift/su_max 0.000
_refine_ls_shift/su_mean 0.000
_refine_ls_structure_factor_coef Fsqd
_refine_ls_weighting_details 'w=1/[\s^2^(Fo^2^)+(0.1359P)^2^+0.3136P] where P=(Fo^2^+2Fc^2^)/3'
_refine_ls_weighting_scheme calc
_refine_ls_wR_factor_gt 0.2069
_refine_ls_wR_factor_ref 0.2241
_reflns_Friedel_coverage 0.000
_reflns_number_gt 4877
_reflns_number_total 6377
_reflns_threshold_expression 'I > 2\s(I)'
_cod_data_source_file d1cc06883k2.cif
_cod_data_source_block BM833
_cod_database_code 7129638
_shelx_shelxl_version_number 2018/3
_shelx_space_group_comment
;
The symmetry employed for this shelxl refinement is uniquely defined
by the following loop, which should always be used as a source of
symmetry information in preference to the above space-group names.
They are only intended as comments.
;
_shelx_estimated_absorpt_t_min 0.975
_shelx_estimated_absorpt_t_max 0.996

loop_
_space_group_symop_operation_xyz
'x, y, z'
'-x, -y, -z'

loop_
_atom_site_label
_atom_site_type_symbol
_atom_site_fract_x
_atom_site_fract_y
_atom_site_fract_z
_atom_site_U_iso_or_equiv
_atom_site_adp_type
_atom_site_occupancy
_atom_site_site_symmetry_order
_atom_site_calc_flag
_atom_site_refinement_flags_posn
_atom_site_refinement_flags_adp
_atom_site_refinement_flags_occupancy
_atom_site_disorder_assembly
_atom_site_disorder_group
O1 O 0.2698(2) 0.20973(19) 0.73596(14) 0.0792(5) Uani 1 1 d . . . . .
N1 N 0.25504(16) 0.79030(15) 0.58157(12) 0.0432(4) Uani 1 1 d . . . . .
C1 C 0.2131(2) 0.28386(19) 0.70639(16) 0.0516(5) Uani 1 1 d . . . . .
O2 O -0.02911(18) 0.5443(2) 0.88164(13) 0.0735(5) Uani 1 1 d . . . . .
N2 N 0.1988(2) 0.5857(2) 0.97409(14) 0.0601(5) Uani 1 1 d . . . . .
C2 C 0.24475(19) 0.35592(17) 0.61251(15) 0.0427(4) Uani 1 1 d . . . . .
H2 H 0.344832 0.423748 0.631439 0.051 Uiso 1 1 calc R U . . .
C3 C 0.23347(18) 0.25885(17) 0.51429(15) 0.0418(4) Uani 1 1 d . . . . .
C4 C 0.0993(2) 0.1651(2) 0.45904(19) 0.0567(5) Uani 1 1 d . . . . .
H4 H 0.014960 0.159571 0.483855 0.068 Uiso 1 1 calc R U . . .
C5 C 0.0897(3) 0.0792(3) 0.3670(2) 0.0709(7) Uani 1 1 d . . . . .
H5 H -0.001286 0.018583 0.329569 0.085 Uiso 1 1 calc R U . . .
C6 C 0.2128(3) 0.0829(3) 0.3306(2) 0.0667(6) Uani 1 1 d . . . . .
H6 H 0.205781 0.025159 0.268972 0.080 Uiso 1 1 calc R U . . .
C7 C 0.3461(3) 0.1725(2) 0.38599(19) 0.0615(6) Uani 1 1 d . . . . .
H7 H 0.430130 0.174989 0.362112 0.074 Uiso 1 1 calc R U . . .
C8 C 0.3570(2) 0.2597(2) 0.47736(18) 0.0527(5) Uani 1 1 d . . . . .
H8 H 0.448460 0.319613 0.514404 0.063 Uiso 1 1 calc R U . . .
C9 C 0.13978(17) 0.43109(17) 0.60440(13) 0.0386(4) Uani 1 1 d . . . . .
H9 H 0.053206 0.373115 0.551132 0.046 Uiso 1 1 calc R U . . .
C10 C 0.19681(18) 0.56561(17) 0.57228(13) 0.0375(4) Uani 1 1 d . . . . .
C11 C 0.24427(17) 0.60062(17) 0.47684(13) 0.0385(4) Uani 1 1 d . . . . .
C12 C 0.2609(2) 0.5288(2) 0.38532(14) 0.0454(4) Uani 1 1 d . . . . .
H12 H 0.237448 0.436176 0.377009 0.054 Uiso 1 1 calc R U . . .
C13 C 0.3131(2) 0.5985(2) 0.30728(16) 0.0558(5) Uani 1 1 d . . . . .
H13 H 0.325143 0.551841 0.246444 0.067 Uiso 1 1 calc R U . . .
C14 C 0.3476(3) 0.7366(3) 0.31821(18) 0.0623(6) Uani 1 1 d . . . . .
H14 H 0.382479 0.780166 0.264427 0.075 Uiso 1 1 calc R U . . .
C15 C 0.3316(2) 0.8111(2) 0.40651(17) 0.0543(5) Uani 1 1 d . . . . .
H15 H 0.354163 0.903418 0.413083 0.065 Uiso 1 1 calc R U . . .
C16 C 0.27970(18) 0.74145(18) 0.48585(14) 0.0417(4) Uani 1 1 d . . . . .
C17 C 0.2933(2) 0.9318(2) 0.62429(19) 0.0571(5) Uani 1 1 d . . . . .
H17A H 0.395330 0.973078 0.655450 0.086 Uiso 1 1 calc R U . . .
H17B H 0.237207 0.939699 0.677142 0.086 Uiso 1 1 calc R U . . .
H17C H 0.272836 0.976426 0.568588 0.086 Uiso 1 1 calc R U . . .
C18 C 0.20502(18) 0.68250(17) 0.63309(13) 0.0395(4) Uani 1 1 d . . . . .
C19 C 0.1635(2) 0.6937(2) 0.73810(15) 0.0479(4) Uani 1 1 d . . . . .
H19A H 0.064144 0.689032 0.729994 0.057 Uiso 1 1 calc R U . . .
H19B H 0.227332 0.779758 0.782357 0.057 Uiso 1 1 calc R U . . .
C20 C 0.17622(19) 0.5767(2) 0.79058(14) 0.0447(4) Uani 1 1 d . . . . .
C21 C 0.09042(19) 0.44089(19) 0.71208(14) 0.0439(4) Uani 1 1 d . . . . .
H21 H -0.012518 0.428525 0.698031 0.053 Uiso 1 1 calc R U . . .
C22 C 0.1002(2) 0.3172(2) 0.75381(18) 0.0572(5) Uani 1 1 d . . . . .
H22A H 0.127625 0.337704 0.830269 0.069 Uiso 1 1 calc R U . . .
H22B H 0.006724 0.241531 0.733428 0.069 Uiso 1 1 calc R U . . .
C23 C 0.0999(2) 0.5674(2) 0.88616(16) 0.0539(5) Uani 1 1 d . . . . .
C24 C 0.3388(2) 0.6143(2) 0.95214(15) 0.0499(4) Uani 1 1 d . . . . .
C25 C 0.4678(3) 0.6513(2) 1.02298(17) 0.0595(5) Uani 1 1 d . . . . .
H25 H 0.469895 0.655570 1.095031 0.071 Uiso 1 1 calc R U . . .
C26 C 0.5942(3) 0.6819(2) 0.98277(19) 0.0617(6) Uani 1 1 d . . . . .
H26 H 0.683069 0.707298 1.028693 0.074 Uiso 1 1 calc R U . . .
C27 C 0.5912(2) 0.6754(2) 0.87598(18) 0.0573(5) Uani 1 1 d . . . . .
H27 H 0.677625 0.695548 0.850793 0.069 Uiso 1 1 calc R U . . .
C28 C 0.4595(2) 0.63893(19) 0.80530(16) 0.0480(4) Uani 1 1 d . . . . .
H28 H 0.457978 0.636087 0.733414 0.058 Uiso 1 1 calc R U . . .
C29 C 0.33192(19) 0.60720(18) 0.84328(14) 0.0437(4) Uani 1 1 d . . . . .
H2A H 0.159(4) 0.562(3) 1.039(3) 0.102(10) Uiso 1 1 d . . . . .

loop_
_atom_site_aniso_label
_atom_site_aniso_U_11
_atom_site_aniso_U_22
_atom_site_aniso_U_33
_atom_site_aniso_U_23
_atom_site_aniso_U_13
_atom_site_aniso_U_12
O1 0.1109(15) 0.0745(11) 0.0677(11) 0.0239(9) 0.0031(10) 0.0551(11)
N1 0.0442(8) 0.0396(7) 0.0491(8) 0.0119(6) 0.0118(6) 0.0179(6)
C1 0.0571(11) 0.0409(9) 0.0493(10) 0.0095(8) -0.0045(8) 0.0154(8)
O2 0.0534(9) 0.1187(15) 0.0585(9) 0.0285(9) 0.0253(7) 0.0361(9)
N2 0.0577(10) 0.0853(13) 0.0424(9) 0.0212(9) 0.0173(8) 0.0278(9)
C2 0.0338(8) 0.0359(8) 0.0531(10) 0.0084(7) 0.0016(7) 0.0100(6)
C3 0.0370(8) 0.0377(8) 0.0516(10) 0.0137(7) 0.0066(7) 0.0144(7)
C4 0.0405(10) 0.0488(11) 0.0716(14) -0.0021(9) 0.0098(9) 0.0114(8)
C5 0.0627(14) 0.0575(13) 0.0779(16) -0.0114(11) 0.0027(11) 0.0184(11)
C6 0.0838(17) 0.0678(14) 0.0573(13) 0.0076(11) 0.0172(12) 0.0397(13)
C7 0.0647(13) 0.0676(13) 0.0690(14) 0.0237(11) 0.0298(11) 0.0354(11)
C8 0.0396(9) 0.0541(11) 0.0687(13) 0.0194(9) 0.0137(9) 0.0196(8)
C9 0.0334(8) 0.0393(8) 0.0398(8) 0.0086(6) 0.0032(6) 0.0113(6)
C10 0.0356(8) 0.0389(8) 0.0378(8) 0.0087(6) 0.0058(6) 0.0141(6)
C11 0.0338(8) 0.0427(9) 0.0398(8) 0.0108(7) 0.0061(6) 0.0150(7)
C12 0.0451(9) 0.0515(10) 0.0406(9) 0.0096(7) 0.0068(7) 0.0201(8)
C13 0.0576(12) 0.0723(14) 0.0425(10) 0.0143(9) 0.0156(8) 0.0279(10)
C14 0.0665(13) 0.0735(14) 0.0555(12) 0.0321(11) 0.0245(10) 0.0261(11)
C15 0.0555(11) 0.0522(11) 0.0610(12) 0.0258(9) 0.0185(9) 0.0200(9)
C16 0.0362(8) 0.0438(9) 0.0480(9) 0.0153(7) 0.0100(7) 0.0160(7)
C17 0.0557(11) 0.0396(10) 0.0741(14) 0.0077(9) 0.0131(10) 0.0171(8)
C18 0.0378(8) 0.0393(8) 0.0424(9) 0.0104(7) 0.0078(7) 0.0151(7)
C19 0.0528(10) 0.0511(10) 0.0455(10) 0.0093(8) 0.0147(8) 0.0250(8)
C20 0.0416(9) 0.0551(10) 0.0396(9) 0.0132(8) 0.0124(7) 0.0181(8)
C21 0.0347(8) 0.0487(10) 0.0465(9) 0.0165(8) 0.0095(7) 0.0110(7)
C22 0.0575(12) 0.0525(11) 0.0572(12) 0.0238(9) 0.0124(9) 0.0114(9)
C23 0.0495(11) 0.0699(13) 0.0446(10) 0.0164(9) 0.0170(8) 0.0214(9)
C24 0.0519(11) 0.0551(11) 0.0433(10) 0.0138(8) 0.0106(8) 0.0194(9)
C25 0.0647(13) 0.0643(13) 0.0461(11) 0.0128(9) 0.0021(9) 0.0234(10)
C26 0.0532(12) 0.0631(13) 0.0608(13) 0.0117(10) -0.0048(9) 0.0187(10)
C27 0.0429(10) 0.0552(11) 0.0657(13) 0.0071(10) 0.0063(9) 0.0127(9)
C28 0.0441(10) 0.0485(10) 0.0466(10) 0.0072(8) 0.0098(7) 0.0128(8)
C29 0.0429(9) 0.0448(9) 0.0414(9) 0.0094(7) 0.0089(7) 0.0139(7)

loop_
_atom_type_symbol
_atom_type_description
_atom_type_scat_dispersion_real
_atom_type_scat_dispersion_imag
_atom_type_scat_source
C C 0.0033 0.0016 'International Tables Vol C Tables 4.2.6.8 and 6.1.1.4'
H H 0.0000 0.0000 'International Tables Vol C Tables 4.2.6.8 and 6.1.1.4'
N N 0.0061 0.0033 'International Tables Vol C Tables 4.2.6.8 and 6.1.1.4'
O O 0.0106 0.0060 'International Tables Vol C Tables 4.2.6.8 and 6.1.1.4'

loop_
_geom_angle_atom_site_label_1
_geom_angle_atom_site_label_2
_geom_angle_atom_site_label_3
_geom_angle
_geom_angle_site_symmetry_1
_geom_angle_site_symmetry_3
_geom_angle_publ_flag
C16 N1 C18 107.67(14) . . ?
C16 N1 C17 124.92(16) . . ?
C18 N1 C17 126.97(17) . . ?
O1 C1 C22 125.3(2) . . ?
O1 C1 C2 125.0(2) . . ?
C22 C1 C2 109.66(16) . . ?
C23 N2 C24 111.64(17) . . ?
C3 C2 C1 111.70(15) . . ?
C3 C2 C9 116.20(14) . . ?
C1 C2 C9 104.60(15) . . ?
C8 C3 C4 117.94(19) . . ?
C8 C3 C2 121.06(17) . . ?
C4 C3 C2 120.99(16) . . ?
C3 C4 C5 120.5(2) . . ?
C6 C5 C4 120.7(2) . . ?
C7 C6 C5 119.3(2) . . ?
C6 C7 C8 120.6(2) . . ?
C3 C8 C7 120.9(2) . . ?
C10 C9 C2 116.26(14) . . ?
C10 C9 C21 111.91(14) . . ?
C2 C9 C21 106.81(13) . . ?
C18 C10 C11 106.80(15) . . ?
C18 C10 C9 122.91(15) . . ?
C11 C10 C9 130.21(15) . . ?
C12 C11 C16 118.88(16) . . ?
C12 C11 C10 134.69(16) . . ?
C16 C11 C10 106.43(15) . . ?
C13 C12 C11 118.67(18) . . ?
C12 C13 C14 121.3(2) . . ?
C15 C14 C13 121.93(19) . . ?
C14 C15 C16 117.03(19) . . ?
N1 C16 C15 129.17(18) . . ?
N1 C16 C11 108.68(15) . . ?
C15 C16 C11 122.15(18) . . ?
C10 C18 N1 110.42(15) . . ?
C10 C18 C19 125.54(16) . . ?
N1 C18 C19 124.03(16) . . ?
C18 C19 C20 109.17(15) . . ?
C29 C20 C23 101.39(14) . . ?
C29 C20 C19 111.93(16) . . ?
C23 C20 C19 109.34(16) . . ?
C29 C20 C21 118.72(15) . . ?
C23 C20 C21 105.65(15) . . ?
C19 C20 C21 109.05(15) . . ?
C22 C21 C20 113.87(16) . . ?
C22 C21 C9 103.99(16) . . ?
C20 C21 C9 115.12(14) . . ?
C1 C22 C21 106.90(16) . . ?
O2 C23 N2 126.22(19) . . ?
O2 C23 C20 124.97(18) . . ?
N2 C23 C20 108.78(17) . . ?
C25 C24 C29 122.80(19) . . ?
C25 C24 N2 127.81(19) . . ?
C29 C24 N2 109.31(17) . . ?
C24 C25 C26 117.3(2) . . ?
C27 C26 C25 121.4(2) . . ?
C26 C27 C28 120.6(2) . . ?
C29 C28 C27 119.21(19) . . ?
C28 C29 C24 118.72(18) . . ?
C28 C29 C20 132.21(17) . . ?
C24 C29 C20 108.76(16) . . ?

loop_
_geom_bond_atom_site_label_1
_geom_bond_atom_site_label_2
_geom_bond_distance
_geom_bond_site_symmetry_2
_geom_bond_publ_flag
O1 C1 1.210(2) . ?
N1 C16 1.379(2) . ?
N1 C18 1.388(2) . ?
N1 C17 1.449(2) . ?
C1 C22 1.491(3) . ?
C1 C2 1.539(3) . ?
O2 C23 1.218(3) . ?
N2 C23 1.351(3) . ?
N2 C24 1.402(3) . ?
C2 C3 1.511(3) . ?
C2 C9 1.547(2) . ?
C3 C8 1.385(3) . ?
C3 C4 1.387(3) . ?
C4 C5 1.389(3) . ?
C5 C6 1.370(4) . ?
C6 C7 1.367(4) . ?
C7 C8 1.386(3) . ?
C9 C10 1.495(2) . ?
C9 C21 1.552(2) . ?
C10 C18 1.373(2) . ?
C10 C11 1.436(2) . ?
C11 C12 1.401(3) . ?
C11 C16 1.418(2) . ?
C12 C13 1.388(3) . ?
C13 C14 1.389(3) . ?
C14 C15 1.380(3) . ?
C15 C16 1.401(3) . ?
C18 C19 1.485(2) . ?
C19 C20 1.549(3) . ?
C20 C29 1.516(3) . ?
C20 C23 1.541(3) . ?
C20 C21 1.551(3) . ?
C21 C22 1.536(3) . ?
C24 C25 1.376(3) . ?
C24 C29 1.400(3) . ?
C25 C26 1.381(3) . ?
C26 C27 1.378(3) . ?
C27 C28 1.396(3) . ?
C28 C29 1.377(3) . ?
